data_7708737
loop_
_publ_author_name
'Guo, Keke'
'Yang, Yanli'
'Dong, Si-Meng'
'Li, Fengyan'
'Jiang, Xin-Ye'
'Xu, Lin'

_publ_section_title
;
 pH-controlled assembly of [ZnW12O40]6--based hybrids from 0D dimer to 2D
 network: synthesis, crystal structure, and photocatalytic performance in
 transformation of toluene into benzaldehyde
;
_journal_name_full 'Dalton Transactions'
_journal_paper_doi 10.1039/D1DT02618F
_journal_year 2021
_chemical_formula_moiety 'C20 H22 Cu2 N4 O43 W12 Zn0.6, C10 H14 Cu N2 O3, 5(H2 O)'
_chemical_formula_sum 'C30 H46 Cu3 N6 O51 W12 Zn0.6'
_chemical_formula_weight 3742.77
_chemical_name_systematic triclinic
_space_group_crystal_system triclinic
_space_group_IT_number 2
_space_group_name_Hall '-P 1'
_space_group_name_H-M_alt 'P -1'
_atom_sites_solution_hydrogens mixed
_atom_sites_solution_primary iterative
_audit_creation_date 2021-10-29
_audit_creation_method
;
Olex2 1.2
(compiled 2018.05.29 svn.r3508 for OlexSys, GUI svn.r5506)
;
_audit_update_record
;
2021-10-29 deposited with the CCDC.	2021-11-04 downloaded from the CCDC.
;
_cell_angle_alpha 71.753(4)
_cell_angle_beta 75.881(4)
_cell_angle_gamma 70.816(3)
_cell_formula_units_Z 2
_cell_length_a 12.961(3)
_cell_length_b 14.589(3)
_cell_length_c 19.640(4)
_cell_measurement_reflns_used 3432
_cell_measurement_temperature 296.15
_cell_measurement_theta_max 24.867
_cell_measurement_theta_min 2.212
_cell_volume 3289.6(12)
_computing_cell_refinement 'SAINT v8.34A (Bruker, 2013)'
_computing_data_reduction 'SAINT v8.34A (Bruker, 2013)'
_computing_molecular_graphics 'Olex2 (Dolomanov et al., 2009)'
_computing_publication_material 'Olex2 (Dolomanov et al., 2009)'
_computing_structure_refinement 'XL (Sheldrick, 2008)'
_computing_structure_solution 'olex2.solve (Bourhis et al., 2015)'
_diffrn_ambient_temperature 296.15
_diffrn_measured_fraction_theta_full 0.995
_diffrn_measured_fraction_theta_max 0.995
_diffrn_measurement_device_type 'CCD Area Detector'
_diffrn_radiation_type MoK\a
_diffrn_radiation_wavelength 0.71073
_diffrn_reflns_av_R_equivalents 0.0618
_diffrn_reflns_av_unetI/netI 0.1063
_diffrn_reflns_Laue_measured_fraction_full 0.995
_diffrn_reflns_Laue_measured_fraction_max 0.995
_diffrn_reflns_limit_h_max 15
_diffrn_reflns_limit_h_min -15
_diffrn_reflns_limit_k_max 17
_diffrn_reflns_limit_k_min -13
_diffrn_reflns_limit_l_max 23
_diffrn_reflns_limit_l_min -22
_diffrn_reflns_number 18956
_diffrn_reflns_point_group_measured_fraction_full 0.995
_diffrn_reflns_point_group_measured_fraction_max 0.995
_diffrn_reflns_theta_full 25.026
_diffrn_reflns_theta_max 25.026
_diffrn_reflns_theta_min 1.528
_exptl_absorpt_coefficient_mu 22.155
_exptl_absorpt_correction_T_max 0.53
_exptl_absorpt_correction_T_min 0.48
_exptl_absorpt_correction_type multi-scan
_exptl_absorpt_process_details ad
_exptl_crystal_colour 'clear greenish green'
_exptl_crystal_colour_lustre clear
_exptl_crystal_colour_modifier greenish
_exptl_crystal_colour_primary green
_exptl_crystal_density_diffrn 3.779
_exptl_crystal_description block
_exptl_crystal_F_000 3338
_exptl_crystal_size_max 0.2
_exptl_crystal_size_mid 0.18
_exptl_crystal_size_min 0.15
_refine_diff_density_max 1.789
_refine_diff_density_min -3.242
_refine_diff_density_rms 0.391
_refine_ls_extinction_method none
_refine_ls_goodness_of_fit_ref 1.026
_refine_ls_hydrogen_treatment constr
_refine_ls_matrix_type full
_refine_ls_number_parameters 940
_refine_ls_number_reflns 11572
_refine_ls_number_restraints 1802
_refine_ls_restrained_S_all 0.970
_refine_ls_R_factor_all 0.0826
_refine_ls_R_factor_gt 0.0548
_refine_ls_shift/su_max 0.000
_refine_ls_shift/su_mean 0.000
_refine_ls_structure_factor_coef Fsqd
_refine_ls_weighting_details 'w=1/[\s^2^(Fo^2^)+(0.0356P)^2^+31.6796P] where P=(Fo^2^+2Fc^2^)/3'
_refine_ls_weighting_scheme calc
_refine_ls_wR_factor_gt 0.1251
_refine_ls_wR_factor_ref 0.1420
_reflns_Friedel_coverage 0.000
_reflns_number_gt 8302
_reflns_number_total 11572
_reflns_threshold_expression 'I > 2\s(I)'
_cod_data_source_file d1dt02618f2.cif
_cod_data_source_block xul200729_1_0m
_cod_original_cell_volume 3289.6(13)
_cod_original_formula_sum 'C30 H46 Cu3 N6 O51 W12 Zn0.60'
_cod_database_code 7708737
_shelx_shelxl_version_number 2014/7
_shelx_space_group_comment
;
The symmetry employed for this shelxl refinement is uniquely defined
by the following loop, which should always be used as a source of
symmetry information in preference to the above space-group names.
They are only intended as comments.
;
_shelx_estimated_absorpt_t_max 0.136
_shelx_estimated_absorpt_t_min 0.095
_olex2_refinement_description
;
1. Fixed Uiso
 At 1.2 times of:
  All C(H) groups
 At 1.5 times of:
  All O(H,H) groups
2. Restrained distances
 O41-H41A
 0.85 with sigma of 0.01
 O41-H41B
 0.85 with sigma of 0.01
 O51-H51A
 0.85 with sigma of 0.01
 O51-H51B
 0.85 with sigma of 0.01
 H49B-O38
 1.8 with sigma of 0.01
 O50-H50A
 0.85 with sigma of 0.01
 O50-H50B
 0.85 with sigma of 0.01
 O13-H50B
 2.4 with sigma of 0.01
3. Uiso/Uaniso restraints and constraints
C5 \\sim C25 \\sim C26 \\sim C6 \\sim C27 \\sim C24 \\sim C16 \\sim C2 \\sim
C23 \\sim C3 \\sim C21 \\sim C13 \\sim C17 \\sim C20 \\sim C29 \\sim C9 \\sim
C12 \\sim C30 \\sim C8 \\sim C4 \\sim C1 \\sim C18 \\sim C15 \\sim C10 \\sim
C19 \\sim C7 \\sim C22 \\sim C28 \\sim C11 \\sim C14: within 3.8A with sigma of
0.01 and sigma for terminal atoms of 0.02
O40 \\sim O18 \\sim O36 \\sim O1 \\sim O8 \\sim O2 \\sim O15 \\sim O35 \\sim
O38 \\sim O7 \\sim O39 \\sim O37 \\sim O19 \\sim O21 \\sim O16 \\sim O24 \\sim
O30 \\sim O20 \\sim O9 \\sim O33 \\sim O3 \\sim O32 \\sim O29 \\sim O6 \\sim
O34 \\sim O22 \\sim O17 \\sim O5 \\sim O23 \\sim O42 \\sim O28 \\sim O13 \\sim
O31 \\sim O14 \\sim O11 \\sim O51 \\sim O12 \\sim O41 \\sim O10 \\sim O25 \\sim
O4 \\sim O44 \\sim O26 \\sim O27 \\sim O45 \\sim O43 \\sim O50 \\sim O49 \\sim
O47 \\sim O48 \\sim O46: within 3.8A with sigma of 0.01 and sigma for terminal
atoms of 0.02
Uanis(O10) \\sim Ueq, Uanis(O32) \\sim Ueq, Uanis(O29) \\sim Ueq, Uanis(O2)
\\sim Ueq, Uanis(O40) \\sim Ueq, Uanis(O20) \\sim Ueq, Uanis(N3) \\sim Ueq,
Uanis(C16) \\sim Ueq, Uanis(C20) \\sim Ueq, Uanis(C8) \\sim Ueq, Uanis(C6)
\\sim Ueq, Uanis(C5) \\sim Ueq, Uanis(C2) \\sim Ueq, Uanis(C28) \\sim Ueq,
Uanis(N6) \\sim Ueq, Uanis(N5) \\sim Ueq, Uanis(C25) \\sim Ueq, Uanis(C23)
\\sim Ueq, Uanis(C26) \\sim Ueq, Uanis(C30) \\sim Ueq: with sigma of 0.001 and
sigma for terminal atoms of 0.002
4. Others
 Fixed Sof: Zn1(0.6)
5.a Riding coordinates:
 O49(H49A,H49B), O48(H48A,H48B), O46(H46A,H46B)
5.b Free rotating group:
 O50(H50A,H50B), O47(H47A,H47B)
5.c Rotating group:
 O42(H42A,H42B), O51(H51A,H51B), O41(H41A,H41B), O44(H44A,H44B), O45(H45A,
 H45B), O43(H43A,H43B)
5.d Aromatic/amide H refined with riding coordinates:
 C27(H27), C24(H24), C2(H2), C23(H23), C3(H3), C21(H21), C13(H13), C17(H17),
 C20(H20), C29(H29), C9(H9), C12(H12), C30(H30), C8(H8), C4(H4), C1(H1),
 C18(H18), C10(H10), C19(H19), C7(H7), C22(H22), C28(H28), C11(H11), C14(H14)
;
_olex2_submission_special_instructions 'No special instructions were received'

loop_
_space_group_symop_operation_xyz
'x, y, z'
'-x, -y, -z'

loop_
_atom_site_label
_atom_site_type_symbol
_atom_site_fract_x
_atom_site_fract_y
_atom_site_fract_z
_atom_site_U_iso_or_equiv
_atom_site_adp_type
_atom_site_occupancy
_atom_site_site_symmetry_order
_atom_site_calc_flag
_atom_site_refinement_flags_posn
_atom_site_refinement_flags_adp
_atom_site_refinement_flags_occupancy
_atom_site_disorder_assembly
_atom_site_disorder_group
W7 W 0.15399(6) 0.11312(6) 0.19521(4) 0.02315(19) Uani 1 1 d . . . . .
W8 W 0.14653(6) 0.06157(6) 0.37181(4) 0.02385(19) Uani 1 1 d . . . . .
W9 W 0.28627(6) 0.18714(6) 0.44171(4) 0.02475(19) Uani 1 1 d . . . . .
W2 W 0.45456(6) -0.01260(6) 0.34798(4) 0.0263(2) Uani 1 1 d . . . . .
W1 W 0.57995(6) 0.14849(6) 0.23159(4) 0.0267(2) Uani 1 1 d . . . . .
W11 W 0.00322(6) 0.27775(6) 0.28517(5) 0.0281(2) Uani 1 1 d . . . . .
W6 W 0.31271(7) 0.27991(6) 0.06666(4) 0.0286(2) Uani 1 1 d . . . . .
W4 W 0.41685(7) 0.34742(6) 0.32521(4) 0.0272(2) Uani 1 1 d . . . . .
W3 W 0.45957(7) 0.02889(6) 0.17309(4) 0.0280(2) Uani 1 1 d . . . . .
W10 W 0.15073(7) 0.40615(6) 0.35100(5) 0.0296(2) Uani 1 1 d . . . . .
W5 W 0.43130(7) 0.39907(6) 0.12653(4) 0.0286(2) Uani 1 1 d . . . . .
W12 W 0.16001(7) 0.45095(6) 0.15379(5) 0.0305(2) Uani 1 1 d . . . . .
Cu2 Cu 0.03035(19) -0.06738(17) 0.29288(13) 0.0273(5) Uani 1 1 d . . . . .
Cu1 Cu 0.50840(19) 0.25010(18) 0.48497(13) 0.0283(6) Uani 1 1 d . . . . .
Cu3 Cu -0.1084(2) 0.3059(2) 0.00561(16) 0.0441(7) Uani 1 1 d . . . . .
Zn1 Zn 0.2963(2) 0.2230(2) 0.25721(16) 0.0116(7) Uani 0.6 1 d . . P . .
O40 O -0.0007(10) 0.1669(10) 0.3649(7) 0.030(2) Uani 1 1 d . U . . .
O18 O 0.3022(10) 0.0370(9) 0.1915(6) 0.0254(19) Uani 1 1 d . U . . .
O36 O 0.1721(10) 0.1740(9) 0.2735(6) 0.0244(17) Uani 1 1 d . U . . .
O1 O 0.3961(10) 0.2584(10) 0.4289(7) 0.028(2) Uani 1 1 d . U . . .
O8 O 0.5856(10) 0.0266(10) 0.3166(7) 0.028(2) Uani 1 1 d . U . . .
O2 O 0.1156(10) 0.0187(10) 0.2946(6) 0.027(2) Uani 1 1 d . U . . .
O15 O 0.5221(10) 0.2261(10) 0.3004(7) 0.0304(19) Uani 1 1 d . U . . .
O35 O 0.2959(10) 0.3206(10) 0.1705(7) 0.0288(18) Uani 1 1 d . U . . .
O38 O 0.1680(9) 0.3115(9) 0.4459(6) 0.026(2) Uani 1 1 d D U . . .
O7 O 0.4785(11) -0.0657(10) 0.2650(7) 0.036(2) Uani 1 1 d . U . . .
O39 O 0.1959(10) 0.4037(10) 0.0671(7) 0.031(2) Uani 1 1 d . U . . .
O37 O 0.4208(10) 0.1182(10) 0.2545(7) 0.0279(18) Uani 1 1 d . U . . .
O19 O 0.2967(10) -0.0038(9) 0.3577(7) 0.0269(19) Uani 1 1 d . U . . .
O21 O 0.1802(10) 0.1362(10) 0.4220(7) 0.028(2) Uani 1 1 d . U . . .
O16 O 0.5322(11) 0.2640(10) 0.1618(7) 0.034(2) Uani 1 1 d . U . . .
O24 O 0.1976(10) 0.2104(10) 0.1172(7) 0.028(2) Uani 1 1 d . U . . .
O30 O 0.2800(10) 0.4444(10) 0.3508(7) 0.028(2) Uani 1 1 d . U . . .
O20 O 0.3973(10) 0.0808(10) 0.4065(7) 0.0292(18) Uani 1 1 d . U . . .
O9 O 0.5073(11) 0.3915(10) 0.3484(7) 0.035(3) Uani 1 1 d . U . . .
O33 O 0.0607(11) 0.3747(10) 0.1989(7) 0.033(2) Uani 1 1 d . U . . .
O3 O 0.7195(10) 0.1368(11) 0.2205(7) 0.038(3) Uani 1 1 d . U . . .
O32 O 0.1649(10) 0.4613(10) 0.2475(7) 0.0311(18) Uani 1 1 d . U . . .
O29 O 0.0577(10) 0.3392(10) 0.3370(7) 0.0303(18) Uani 1 1 d . U . . .
O6 O 0.5919(11) 0.0623(10) 0.1703(7) 0.034(2) Uani 1 1 d . U . . .
O34 O 0.2920(10) 0.2819(9) 0.3297(7) 0.0257(17) Uani 1 1 d . U . . .
O22 O 0.4207(10) 0.4056(10) 0.2249(7) 0.034(2) Uani 1 1 d . U . . .
O17 O 0.4151(10) 0.1572(10) 0.1043(7) 0.031(2) Uani 1 1 d . U . . .
O5 O 0.4936(11) -0.1223(10) 0.4126(7) 0.036(3) Uani 1 1 d . U . . .
O23 O 0.4211(11) 0.3518(10) 0.0487(7) 0.033(2) Uani 1 1 d . U . . .
O42 O -0.1053(10) 0.0496(10) 0.2966(7) 0.032(3) Uani 1 1 d . U . . .
H42A H -0.1069 0.0930 0.2543 0.047 Uiso 1 1 d GR . . . .
H42B H -0.1022 0.0839 0.3251 0.047 Uiso 1 1 d GR . . . .
O28 O 0.0067(10) 0.2083(10) 0.2162(7) 0.030(2) Uani 1 1 d . U . . .
O13 O 0.0989(11) -0.0269(10) 0.4423(7) 0.034(3) Uani 1 1 d D U . . .
O31 O 0.2991(11) 0.4992(10) 0.1168(7) 0.035(2) Uani 1 1 d . U . . .
O14 O 0.2769(10) 0.1402(10) 0.5333(7) 0.032(3) Uani 1 1 d . U . . .
O11 O 0.3195(12) 0.2758(10) -0.0207(7) 0.037(3) Uani 1 1 d . U . . .
O51 O 0.6119(11) 0.1509(11) 0.4338(8) 0.038(3) Uani 1 1 d D U . . .
H51A H 0.6034 0.1696 0.3887 0.058 Uiso 1 1 d DGR . . . .
H51B H 0.5954 0.0943 0.4497 0.058 Uiso 1 1 d DGR . . . .
O12 O 0.0976(11) 0.0531(10) 0.1574(7) 0.031(3) Uani 1 1 d . U . . .
O41 O -0.0157(11) -0.1320(10) 0.4120(7) 0.036(3) Uani 1 1 d D U . . .
H41A H 0.0311 -0.1302 0.4363 0.054 Uiso 1 1 d DGR . . . .
H41B H -0.0089 -0.1959 0.4208 0.054 Uiso 1 1 d DGR . . . .
N2 N 0.4080(13) 0.3433(11) 0.5428(9) 0.029(4) Uani 1 1 d . . . . .
N6 N -0.2009(14) 0.2513(13) -0.0288(9) 0.035(4) Uani 1 1 d . U . . .
N3 N 0.1608(13) -0.1761(13) 0.2708(9) 0.034(4) Uani 1 1 d . U . . .
O10 O 0.5294(12) 0.4632(11) 0.0820(8) 0.043(3) Uani 1 1 d . U . . .
O25 O -0.1348(10) 0.3423(11) 0.2914(7) 0.037(3) Uani 1 1 d . U . . .
N4 N -0.0489(12) -0.1492(12) 0.2724(8) 0.026(4) Uani 1 1 d . . . . .
O4 O 0.5063(12) -0.0502(11) 0.1180(8) 0.041(3) Uani 1 1 d . U . . .
N5 N 0.0099(14) 0.2037(13) -0.0349(9) 0.036(4) Uani 1 1 d . U . . .
O44 O -0.2342(15) 0.4110(14) 0.0408(9) 0.065(4) Uani 1 1 d . U . . .
H44A H -0.2341 0.4734 0.0127 0.097 Uiso 1 1 d GR . . . .
H44B H -0.3012 0.4080 0.0369 0.097 Uiso 1 1 d GR . . . .
N1 N 0.6240(12) 0.2972(12) 0.5069(9) 0.029(4) Uani 1 1 d . . . . .
O26 O 0.0738(12) 0.5665(11) 0.1181(8) 0.047(3) Uani 1 1 d . U . . .
C5 C 0.4616(18) 0.3873(17) 0.5703(12) 0.040(3) Uani 1 1 d . U . . .
O27 O 0.0556(11) 0.5052(10) 0.3816(7) 0.037(3) Uani 1 1 d . U . . .
C25 C -0.0236(18) 0.1431(17) -0.0602(12) 0.042(3) Uani 1 1 d . U . . .
C26 C -0.1465(18) 0.1718(18) -0.0552(12) 0.042(3) Uani 1 1 d . U . . .
C6 C 0.5803(18) 0.3619(17) 0.5512(12) 0.040(3) Uani 1 1 d . U . . .
C27 C -0.2010(18) 0.1179(18) -0.0760(12) 0.044(3) Uani 1 1 d . U . . .
H27 H -0.1617 0.0620 -0.0938 0.053 Uiso 1 1 calc R . . . .
C24 C 0.0534(18) 0.0637(18) -0.0880(12) 0.043(3) Uani 1 1 d . U . . .
H24 H 0.0295 0.0233 -0.1058 0.052 Uiso 1 1 calc R . . . .
C16 C 0.0229(18) -0.2328(17) 0.2525(12) 0.041(3) Uani 1 1 d . U . . .
C2 C 0.2372(19) 0.4235(17) 0.6029(11) 0.042(3) Uani 1 1 d . U . . .
H2 H 0.1606 0.4367 0.6115 0.050 Uiso 1 1 calc R . . . .
C23 C 0.1595(18) 0.0482(18) -0.0882(12) 0.044(3) Uani 1 1 d . U . . .
H23 H 0.2104 -0.0047 -0.1054 0.052 Uiso 1 1 calc R . . . .
C3 C 0.2911(18) 0.4630(17) 0.6343(12) 0.042(3) Uani 1 1 d . U . . .
H3 H 0.2513 0.5009 0.6673 0.051 Uiso 1 1 calc R . . . .
C21 C 0.1226(18) 0.1869(18) -0.0363(12) 0.045(3) Uani 1 1 d . U . . .
H21 H 0.1480 0.2272 -0.0194 0.054 Uiso 1 1 calc R . . . .
C13 C 0.3298(19) -0.3337(17) 0.2329(12) 0.043(3) Uani 1 1 d . U . . .
H13 H 0.3874 -0.3849 0.2180 0.052 Uiso 1 1 calc R . . . .
C17 C -0.0201(18) -0.2990(18) 0.2369(12) 0.044(3) Uani 1 1 d . U . . .
H17 H 0.0262 -0.3573 0.2246 0.052 Uiso 1 1 calc R . . . .
C20 C -0.1610(18) -0.1274(18) 0.2778(12) 0.042(3) Uani 1 1 d . U . . .
H20 H -0.2060 -0.0701 0.2922 0.051 Uiso 1 1 calc R . . . .
C29 C -0.368(2) 0.2295(18) -0.0430(12) 0.047(4) Uani 1 1 d . U . . .
H29 H -0.4450 0.2512 -0.0360 0.056 Uiso 1 1 calc R . . . .
C9 C 0.8042(19) 0.3148(17) 0.4969(12) 0.042(3) Uani 1 1 d . U . . .
H9 H 0.8786 0.3010 0.4767 0.051 Uiso 1 1 calc R . . . .
C12 C 0.3526(19) -0.2637(17) 0.2545(12) 0.043(4) Uani 1 1 d . U . . .
H12 H 0.4244 -0.2697 0.2591 0.052 Uiso 1 1 calc R . . . .
C30 C -0.3114(18) 0.2808(18) -0.0256(12) 0.044(3) Uani 1 1 d . U . . .
H30 H -0.3511 0.3390 -0.0108 0.053 Uiso 1 1 calc R . . . .
C8 C 0.7662(18) 0.3719(17) 0.5416(12) 0.043(3) Uani 1 1 d . U . . .
H8 H 0.8143 0.3957 0.5553 0.051 Uiso 1 1 calc R . . . .
O45 O -0.1142(14) 0.1919(15) 0.1139(9) 0.073(4) Uani 1 1 d . U . . .
H45A H -0.0466 0.1548 0.1232 0.110 Uiso 1 1 d GR . . . .
H45B H -0.1396 0.2220 0.1502 0.110 Uiso 1 1 d GR . . . .
C4 C 0.4027(17) 0.4464(17) 0.6167(11) 0.039(3) Uani 1 1 d . U . . .
H4 H 0.4391 0.4752 0.6362 0.046 Uiso 1 1 calc R . . . .
C1 C 0.3036(18) 0.3631(16) 0.5581(11) 0.038(3) Uani 1 1 d . U . . .
H1 H 0.2686 0.3345 0.5373 0.045 Uiso 1 1 calc R . . . .
C18 C -0.1299(19) -0.2758(18) 0.2403(12) 0.045(3) Uani 1 1 d . U . . .
H18 H -0.1577 -0.3183 0.2277 0.054 Uiso 1 1 calc R . . . .
C15 C 0.1397(18) -0.2494(17) 0.2524(12) 0.042(3) Uani 1 1 d . U . . .
O43 O -0.0078(13) 0.3574(14) 0.0321(10) 0.065(4) Uani 1 1 d . U . . .
H43A H 0.0465 0.3085 0.0570 0.097 Uiso 1 1 d GR . . . .
H43B H 0.0371 0.3880 -0.0071 0.097 Uiso 1 1 d GR . . . .
C10 C 0.7338(18) 0.2735(17) 0.4788(12) 0.042(3) Uani 1 1 d . U . . .
H10 H 0.7616 0.2307 0.4481 0.050 Uiso 1 1 calc R . . . .
C19 C -0.2086(19) -0.1889(17) 0.2623(12) 0.043(3) Uani 1 1 d . U . . .
H19 H -0.2847 -0.1758 0.2657 0.052 Uiso 1 1 calc R . . . .
C7 C 0.6544(17) 0.3977(17) 0.5690(11) 0.040(3) Uani 1 1 d . U . . .
H7 H 0.6284 0.4400 0.6000 0.048 Uiso 1 1 calc R . . . .
C22 C 0.1967(19) 0.1072(18) -0.0639(12) 0.046(4) Uani 1 1 d . U . . .
H22 H 0.2723 0.0947 -0.0657 0.056 Uiso 1 1 calc R . . . .
C28 C -0.3200(19) 0.1529(18) -0.0686(12) 0.047(3) Uani 1 1 d . U . . .
H28 H -0.3603 0.1208 -0.0819 0.057 Uiso 1 1 calc R . . . .
C11 C 0.2653(17) -0.1827(17) 0.2697(11) 0.041(3) Uani 1 1 d . U . . .
H11 H 0.2814 -0.1309 0.2794 0.049 Uiso 1 1 calc R . . . .
C14 C 0.2235(18) -0.3295(17) 0.2327(12) 0.042(3) Uani 1 1 d . U . . .
H14 H 0.2073 -0.3788 0.2198 0.051 Uiso 1 1 calc R . . . .
O50 O 0.1874(12) -0.0385(12) 0.5637(8) 0.045(3) Uani 1 1 d D U . . .
H50A H 0.2006 -0.1004 0.5860 0.067 Uiso 1 1 d DG . . . .
H50B H 0.1197 -0.0212 0.5589 0.067 Uiso 1 1 d DG . . . .
O49 O 0.0249(11) 0.3233(11) 0.5665(7) 0.049(3) Uani 1 1 d . U . . .
H49A H 0.0508 0.3589 0.5812 0.073 Uiso 1 1 d R . . . .
H49B H 0.0580 0.3257 0.5232 0.073 Uiso 1 1 d DR . . . .
O47 O 0.7049(14) 0.3848(13) 0.1963(10) 0.061(3) Uani 1 1 d . U . . .
H47A H 0.6517 0.3932 0.2310 0.091 Uiso 1 1 d G . . . .
H47B H 0.7047 0.4438 0.1708 0.091 Uiso 1 1 d G . . . .
O48 O -0.1151(15) 0.5277(14) 0.0887(10) 0.077(4) Uani 1 1 d . U . . .
H48A H -0.1743 0.5599 0.1106 0.115 Uiso 1 1 d R . . . .
H48B H -0.0938 0.4730 0.1200 0.115 Uiso 1 1 d R . . . .
O46 O 0.6355(17) -0.2792(17) 0.1839(11) 0.103(5) Uani 1 1 d . U . . .
H46A H 0.6576 -0.2611 0.1386 0.154 Uiso 1 1 d R . . . .
H46B H 0.5961 -0.3175 0.1879 0.154 Uiso 1 1 d R . . . .

loop_
_atom_site_aniso_label
_atom_site_aniso_U_11
_atom_site_aniso_U_22
_atom_site_aniso_U_33
_atom_site_aniso_U_23
_atom_site_aniso_U_13
_atom_site_aniso_U_12
W7 0.0283(4) 0.0167(4) 0.0284(4) -0.0084(3) -0.0059(3) -0.0076(3)
W8 0.0275(4) 0.0196(4) 0.0286(4) -0.0081(3) -0.0025(3) -0.0113(3)
W9 0.0299(4) 0.0214(4) 0.0280(4) -0.0083(3) -0.0044(3) -0.0118(3)
W2 0.0276(4) 0.0144(4) 0.0310(4) -0.0026(3) -0.0041(3) -0.0016(3)
W1 0.0212(4) 0.0250(4) 0.0334(5) -0.0073(4) -0.0036(3) -0.0065(3)
W11 0.0222(4) 0.0195(4) 0.0437(5) -0.0142(4) -0.0041(4) -0.0022(3)
W6 0.0378(5) 0.0221(4) 0.0265(4) -0.0047(3) -0.0048(4) -0.0104(4)
W4 0.0341(5) 0.0224(4) 0.0319(4) -0.0080(4) -0.0051(4) -0.0155(4)
W3 0.0269(4) 0.0214(4) 0.0362(5) -0.0155(4) -0.0030(4) -0.0009(3)
W10 0.0310(5) 0.0184(4) 0.0426(5) -0.0173(4) -0.0059(4) -0.0019(3)
W5 0.0341(5) 0.0218(4) 0.0307(4) -0.0009(4) -0.0041(4) -0.0148(4)
W12 0.0340(5) 0.0146(4) 0.0403(5) -0.0044(4) -0.0092(4) -0.0035(4)
Cu2 0.0322(13) 0.0185(12) 0.0363(14) -0.0093(11) -0.0060(11) -0.0110(10)
Cu1 0.0311(13) 0.0223(13) 0.0375(14) -0.0131(11) -0.0111(11) -0.0056(11)
Cu3 0.0483(17) 0.0320(16) 0.0556(18) -0.0187(14) -0.0185(14) -0.0013(13)
Zn1 0.0097(15) 0.0102(16) 0.0172(16) -0.0064(13) -0.0018(13) -0.0032(13)
O40 0.030(2) 0.030(2) 0.030(2) -0.0077(11) -0.0045(10) -0.0084(11)
O18 0.032(3) 0.021(3) 0.030(3) -0.012(3) -0.006(3) -0.010(3)
O36 0.029(3) 0.021(3) 0.029(3) -0.010(3) -0.005(3) -0.010(3)
O1 0.029(4) 0.027(4) 0.034(4) -0.008(3) -0.006(3) -0.014(3)
O8 0.032(4) 0.025(4) 0.030(4) -0.012(3) -0.003(3) -0.010(3)
O2 0.027(2) 0.027(2) 0.027(2) -0.0072(10) -0.0044(10) -0.0080(11)
O15 0.028(3) 0.031(3) 0.036(3) -0.006(3) -0.006(3) -0.013(3)
O35 0.032(3) 0.025(3) 0.034(3) -0.010(3) -0.005(3) -0.013(3)
O38 0.030(4) 0.025(4) 0.032(4) -0.011(3) 0.001(3) -0.018(3)
O7 0.040(3) 0.030(3) 0.036(3) -0.010(3) -0.001(3) -0.008(3)
O39 0.032(3) 0.027(4) 0.036(4) -0.007(3) -0.007(3) -0.012(3)
O37 0.034(3) 0.023(3) 0.030(3) -0.010(3) -0.004(3) -0.010(3)
O19 0.030(3) 0.021(3) 0.031(3) -0.009(3) -0.004(3) -0.009(3)
O21 0.030(3) 0.024(3) 0.030(3) -0.009(3) -0.003(3) -0.008(3)
O16 0.034(3) 0.032(3) 0.037(3) -0.008(3) -0.004(3) -0.011(3)
O24 0.032(3) 0.027(3) 0.032(3) -0.010(3) -0.007(3) -0.011(3)
O30 0.030(4) 0.026(4) 0.034(4) -0.010(3) -0.005(3) -0.011(3)
O20 0.0295(19) 0.0288(19) 0.0295(19) -0.0073(10) -0.0047(10) -0.0080(10)
O9 0.034(5) 0.034(6) 0.041(6) -0.012(5) -0.004(5) -0.014(5)
O33 0.035(3) 0.029(3) 0.040(3) -0.009(3) -0.008(3) -0.013(3)
O3 0.026(6) 0.038(6) 0.044(6) -0.008(6) -0.011(5) -0.002(5)
O32 0.031(2) 0.031(2) 0.032(2) -0.0079(10) -0.0052(10) -0.0085(10)
O29 0.0306(19) 0.0297(19) 0.0307(19) -0.0080(10) -0.0047(10) -0.0082(10)
O6 0.032(4) 0.032(4) 0.035(4) -0.008(4) -0.002(4) -0.008(4)
O34 0.029(3) 0.023(3) 0.030(3) -0.009(3) -0.004(3) -0.011(3)
O22 0.033(3) 0.030(3) 0.039(3) -0.007(3) -0.004(3) -0.013(3)
O17 0.034(3) 0.027(3) 0.032(3) -0.009(3) -0.004(3) -0.011(3)
O5 0.042(5) 0.027(4) 0.035(4) -0.013(4) -0.001(4) -0.001(4)
O23 0.033(4) 0.028(4) 0.038(4) -0.005(4) -0.002(4) -0.013(3)
O42 0.029(5) 0.029(6) 0.042(6) -0.009(5) -0.015(5) -0.008(5)
O28 0.033(3) 0.027(4) 0.035(4) -0.011(3) -0.007(3) -0.010(3)
O13 0.037(6) 0.029(6) 0.040(6) -0.007(5) -0.008(5) -0.012(5)
O31 0.037(4) 0.028(4) 0.040(4) -0.006(3) -0.002(4) -0.011(4)
O14 0.035(6) 0.038(6) 0.030(5) -0.016(5) -0.008(5) -0.010(5)
O11 0.051(7) 0.030(6) 0.029(6) -0.003(5) -0.011(5) -0.010(6)
O51 0.040(6) 0.041(6) 0.047(6) -0.021(5) -0.016(5) -0.011(6)
O12 0.042(6) 0.029(5) 0.034(5) -0.017(5) -0.006(5) -0.016(5)
O41 0.037(7) 0.027(7) 0.039(7) 0.006(6) -0.004(6) -0.017(6)
N2 0.036(10) 0.012(8) 0.040(10) -0.014(7) -0.006(8) -0.002(7)
N6 0.035(4) 0.035(4) 0.035(4) -0.0090(14) -0.0054(12) -0.0096(15)
N3 0.034(4) 0.034(4) 0.034(4) -0.0087(14) -0.0052(12) -0.0094(15)
O10 0.043(3) 0.042(4) 0.043(3) -0.011(2) -0.0062(19) -0.013(2)
O25 0.025(6) 0.033(6) 0.046(7) -0.006(6) -0.010(5) 0.000(5)
N4 0.026(9) 0.025(9) 0.029(9) -0.008(7) -0.007(7) -0.008(7)
O4 0.046(6) 0.037(6) 0.043(6) -0.019(5) -0.004(6) -0.007(6)
N5 0.036(4) 0.036(4) 0.036(4) -0.0091(14) -0.0057(12) -0.0098(15)
O44 0.062(8) 0.061(9) 0.071(9) -0.030(8) -0.014(7) -0.002(8)
N1 0.024(9) 0.025(9) 0.037(10) -0.005(8) 0.003(7) -0.014(7)
O26 0.055(7) 0.033(6) 0.051(7) -0.003(6) -0.007(6) -0.017(6)
C5 0.040(3) 0.040(3) 0.040(3) -0.0106(11) -0.0065(10) -0.0111(11)
O27 0.044(6) 0.031(6) 0.044(6) -0.017(5) -0.005(5) -0.017(5)
C25 0.042(3) 0.042(3) 0.042(3) -0.0105(11) -0.0067(11) -0.0113(12)
C26 0.042(3) 0.042(3) 0.042(3) -0.0108(11) -0.0066(10) -0.0115(11)
C6 0.040(3) 0.040(3) 0.040(3) -0.0104(11) -0.0064(10) -0.0113(11)
C27 0.048(4) 0.041(4) 0.044(4) -0.014(4) -0.007(4) -0.010(4)
C24 0.042(4) 0.043(5) 0.043(4) -0.011(4) -0.008(4) -0.008(4)
C16 0.041(3) 0.040(3) 0.041(3) -0.0101(11) -0.0063(11) -0.0113(12)
C2 0.042(3) 0.042(3) 0.042(3) -0.0107(12) -0.0064(11) -0.0116(12)
C23 0.043(3) 0.044(3) 0.044(3) -0.0109(12) -0.0068(11) -0.0116(12)
C3 0.045(5) 0.039(5) 0.044(5) -0.012(4) -0.004(4) -0.013(4)
C21 0.042(5) 0.045(5) 0.045(5) -0.007(4) -0.008(4) -0.010(4)
C13 0.046(5) 0.033(5) 0.043(5) -0.007(5) -0.001(5) -0.007(5)
C17 0.047(5) 0.039(5) 0.045(5) -0.009(4) -0.005(4) -0.015(4)
C20 0.042(3) 0.042(3) 0.042(3) -0.0107(12) -0.0065(11) -0.0118(12)
C29 0.045(5) 0.045(5) 0.045(5) -0.012(5) 0.000(5) -0.010(5)
C9 0.042(5) 0.042(5) 0.046(5) -0.010(5) -0.008(5) -0.016(5)
C12 0.043(6) 0.034(6) 0.044(6) -0.006(5) -0.001(5) -0.007(5)
C30 0.044(3) 0.044(3) 0.044(3) -0.0115(12) -0.0069(11) -0.0120(12)
C8 0.042(3) 0.042(3) 0.043(3) -0.0107(12) -0.0069(11) -0.0119(12)
O45 0.048(7) 0.081(8) 0.062(7) 0.009(7) -0.009(6) -0.007(7)
C4 0.042(4) 0.040(4) 0.041(4) -0.016(4) -0.008(4) -0.015(4)
C1 0.042(5) 0.038(5) 0.041(5) -0.013(4) -0.008(4) -0.016(4)
C18 0.051(5) 0.040(5) 0.046(5) -0.012(4) -0.005(5) -0.016(5)
C15 0.045(4) 0.034(4) 0.042(4) -0.009(4) -0.001(4) -0.011(4)
O43 0.056(6) 0.059(7) 0.075(7) -0.013(6) -0.023(6) -0.007(6)
C10 0.042(5) 0.039(5) 0.045(5) -0.012(4) -0.007(4) -0.012(4)
C19 0.044(5) 0.041(5) 0.049(5) -0.009(5) -0.008(5) -0.018(5)
C7 0.042(4) 0.039(4) 0.042(4) -0.014(4) -0.009(4) -0.013(4)
C22 0.042(5) 0.045(5) 0.046(5) -0.005(5) -0.008(5) -0.008(5)
C28 0.047(3) 0.047(3) 0.047(3) -0.0120(12) -0.0072(11) -0.0131(13)
C11 0.044(5) 0.033(5) 0.041(5) -0.008(5) -0.005(5) -0.009(5)
C14 0.046(5) 0.033(5) 0.045(5) -0.008(4) -0.002(4) -0.011(4)
O50 0.038(6) 0.039(6) 0.047(6) -0.010(6) -0.006(5) 0.002(6)
O49 0.058(7) 0.032(6) 0.049(6) -0.012(6) 0.015(6) -0.019(6)
O47 0.050(5) 0.058(5) 0.058(5) -0.003(5) -0.005(5) -0.007(5)
O48 0.068(7) 0.064(7) 0.084(7) -0.006(7) -0.012(6) -0.012(6)
O46 0.090(8) 0.091(9) 0.089(8) 0.002(8) 0.004(8) -0.012(8)

loop_
_atom_type_symbol
_atom_type_description
_atom_type_scat_dispersion_real
_atom_type_scat_dispersion_imag
_atom_type_scat_source
C C 0.0033 0.0016 'International Tables Vol C Tables 4.2.6.8 and 6.1.1.4'
H H 0.0000 0.0000 'International Tables Vol C Tables 4.2.6.8 and 6.1.1.4'
Cu Cu 0.3201 1.2651 'International Tables Vol C Tables 4.2.6.8 and 6.1.1.4'
N N 0.0061 0.0033 'International Tables Vol C Tables 4.2.6.8 and 6.1.1.4'
O O 0.0106 0.0060 'International Tables Vol C Tables 4.2.6.8 and 6.1.1.4'
W W -0.8490 6.8722 'International Tables Vol C Tables 4.2.6.8 and 6.1.1.4'
Zn Zn 0.2839 1.4301 'International Tables Vol C Tables 4.2.6.8 and 6.1.1.4'

loop_
_geom_angle_atom_site_label_1
_geom_angle_atom_site_label_2
_geom_angle_atom_site_label_3
_geom_angle
_geom_angle_site_symmetry_1
_geom_angle_site_symmetry_3
_geom_angle_publ_flag
O18 W7 O36 90.2(5) . . ?
O18 W7 O2 89.7(5) . . ?
O18 W7 O28 165.4(5) . . ?
O2 W7 O36 73.6(5) . . ?
O24 W7 O18 88.6(5) . . ?
O24 W7 O36 94.5(5) . . ?
O24 W7 O2 168.1(5) . . ?
O24 W7 O28 91.3(5) . . ?
O28 W7 O36 75.3(5) . . ?
O28 W7 O2 87.3(5) . . ?
O12 W7 O18 103.0(6) . . ?
O12 W7 O36 157.5(5) . . ?
O12 W7 O2 88.1(6) . . ?
O12 W7 O24 103.8(6) . . ?
O12 W7 O28 91.2(6) . . ?
O40 W8 O36 74.2(5) . . ?
O2 W8 O40 86.9(5) . . ?
O2 W8 O36 74.2(5) . . ?
O19 W8 O40 162.6(5) . . ?
O19 W8 O36 89.2(5) . . ?
O19 W8 O2 93.5(5) . . ?
O19 W8 O21 87.6(5) . . ?
O21 W8 O40 87.0(5) . . ?
O21 W8 O36 88.6(5) . . ?
O21 W8 O2 162.7(5) . . ?
O13 W8 O40 96.6(6) . . ?
O13 W8 O36 166.1(5) . . ?
O13 W8 O2 95.3(6) . . ?
O13 W8 O19 100.6(6) . . ?
O13 W8 O21 101.5(6) . . ?
O1 W9 O38 89.8(5) . . ?
O1 W9 O34 74.1(5) . . ?
O38 W9 O34 74.2(4) . . ?
O21 W9 O1 161.8(5) . . ?
O21 W9 O38 87.5(5) . . ?
O21 W9 O34 87.9(5) . . ?
O20 W9 O1 90.8(5) . . ?
O20 W9 O38 162.2(5) . . ?
O20 W9 O21 86.3(5) . . ?
O20 W9 O34 88.8(5) . . ?
O14 W9 O1 97.4(6) . . ?
O14 W9 O38 95.3(5) . . ?
O14 W9 O21 100.8(6) . . ?
O14 W9 O20 102.3(6) . . ?
O14 W9 O34 166.3(5) . . ?
O8 W2 O7 92.4(6) . . ?
O8 W2 O37 74.9(5) . . ?
O8 W2 O19 158.6(5) . . ?
O8 W2 O20 90.6(5) . . ?
O7 W2 O37 73.8(5) . . ?
O7 W2 O19 86.9(5) . . ?
O19 W2 O37 84.4(5) . . ?
O20 W2 O7 158.3(5) . . ?
O20 W2 O37 86.3(5) . . ?
O20 W2 O19 82.6(5) . . ?
O5 W2 O8 101.7(6) . . ?
O5 W2 O7 99.7(6) . . ?
O5 W2 O37 172.4(5) . . ?
O5 W2 O19 99.5(6) . . ?
O5 W2 O20 100.7(6) . . ?
O8 W1 O37 73.1(5) . . ?
O15 W1 O8 86.8(5) . . ?
O15 W1 O37 87.1(5) . . ?
O15 W1 O6 161.5(5) . . ?
O16 W1 O8 163.7(5) . . ?
O16 W1 O15 87.6(6) . . ?
O16 W1 O37 91.3(5) . . ?
O16 W1 O6 93.0(6) . . ?
O3 W1 O8 93.7(6) . . ?
O3 W1 O15 101.4(6) . . ?
O3 W1 O37 164.0(6) . . ?
O3 W1 O16 102.5(6) . . ?
O3 W1 O6 96.6(6) . . ?
O6 W1 O8 87.5(5) . . ?
O6 W1 O37 74.4(5) . . ?
O40 W11 O36 75.3(5) . . ?
O40 W11 O33 161.1(5) . . ?
O40 W11 O29 91.6(6) . . ?
O40 W11 O28 94.3(6) . . ?
O33 W11 O36 86.4(5) . . ?
O29 W11 O36 87.3(5) . . ?
O29 W11 O33 82.8(5) . . ?
O28 W11 O36 73.8(5) . . ?
O28 W11 O33 84.9(5) . . ?
O28 W11 O29 158.0(5) . . ?
O25 W11 O40 100.5(6) . . ?
O25 W11 O36 170.0(6) . . ?
O25 W11 O33 98.3(6) . . ?
O25 W11 O29 102.1(6) . . ?
O25 W11 O28 97.6(6) . . ?
O39 W6 O35 71.2(5) . . ?
O39 W6 O24 86.4(5) . . ?
O24 W6 O35 86.5(5) . . ?
O17 W6 O35 87.9(5) . . ?
O17 W6 O39 158.1(5) . . ?
O17 W6 O24 85.9(5) . . ?
O17 W6 O23 91.0(6) . . ?
O23 W6 O35 74.9(5) . . ?
O23 W6 O39 89.8(6) . . ?
O23 W6 O24 161.3(5) . . ?
O11 W6 O35 167.8(6) . . ?
O11 W6 O39 98.9(6) . . ?
O11 W6 O24 100.2(6) . . ?
O11 W6 O17 102.6(6) . . ?
O11 W6 O23 98.5(6) . . ?
O1 W4 O34 74.2(5) . . ?
O15 W4 O1 85.8(5) . . ?
O15 W4 O34 86.2(5) . . ?
O30 W4 O1 88.9(5) . . ?
O30 W4 O15 161.8(5) . . ?
O30 W4 O34 75.6(5) . . ?
O9 W4 O1 90.1(6) . . ?
O9 W4 O15 98.4(6) . . ?
O9 W4 O30 99.0(6) . . ?
O9 W4 O34 163.3(6) . . ?
O9 W4 O22 104.2(6) . . ?
O22 W4 O1 165.0(5) . . ?
O22 W4 O15 87.3(6) . . ?
O22 W4 O30 93.6(5) . . ?
O22 W4 O34 92.0(5) . . ?
O18 W3 O37 87.0(5) . . ?
O7 W3 O18 90.6(5) . . ?
O7 W3 O37 73.4(5) . . ?
O7 W3 O6 90.6(6) . . ?
O7 W3 O17 158.5(6) . . ?
O6 W3 O18 158.9(5) . . ?
O6 W3 O37 73.2(5) . . ?
O6 W3 O17 87.4(6) . . ?
O17 W3 O18 83.7(5) . . ?
O17 W3 O37 85.5(5) . . ?
O4 W3 O18 99.5(6) . . ?
O4 W3 O7 100.0(7) . . ?
O4 W3 O37 171.0(6) . . ?
O4 W3 O6 101.1(6) . . ?
O4 W3 O17 101.4(6) . . ?
O38 W10 O34 75.0(4) . . ?
O30 W10 O38 90.5(5) . . ?
O30 W10 O34 74.1(5) . . ?
O32 W10 O38 161.2(5) . . ?
O32 W10 O30 89.2(5) . . ?
O32 W10 O34 86.9(5) . . ?
O29 W10 O38 89.5(5) . . ?
O29 W10 O30 162.2(5) . . ?
O29 W10 O32 85.1(5) . . ?
O29 W10 O34 88.7(5) . . ?
O27 W10 O38 97.4(6) . . ?
O27 W10 O30 95.9(6) . . ?
O27 W10 O32 101.4(6) . . ?
O27 W10 O29 101.8(6) . . ?
O27 W10 O34 167.1(5) . . ?
O16 W5 O35 84.9(5) . . ?
O22 W5 O35 86.4(5) . . ?
O22 W5 O16 82.2(6) . . ?
O23 W5 O35 74.7(5) . . ?
O23 W5 O16 87.0(6) . . ?
O23 W5 O22 159.0(6) . . ?
O31 W5 O35 74.0(5) . . ?
O31 W5 O16 158.1(6) . . ?
O31 W5 O22 90.6(6) . . ?
O31 W5 O23 92.9(6) . . ?
O10 W5 O35 172.5(6) . . ?
O10 W5 O16 98.8(6) . . ?
O10 W5 O22 100.5(6) . . ?
O10 W5 O23 98.9(6) . . ?
O10 W5 O31 102.8(6) . . ?
O39 W12 O35 74.0(5) . . ?
O39 W12 O31 86.5(5) . . ?
O33 W12 O35 90.9(5) . . ?
O33 W12 O39 92.9(6) . . ?
O33 W12 O32 87.9(6) . . ?
O33 W12 O31 164.2(6) . . ?
O32 W12 O35 87.3(5) . . ?
O32 W12 O39 161.3(5) . . ?
O32 W12 O31 87.7(5) . . ?
O31 W12 O35 73.7(5) . . ?
O26 W12 O35 164.0(6) . . ?
O26 W12 O39 95.9(6) . . ?
O26 W12 O33 102.1(6) . . ?
O26 W12 O32 102.3(6) . . ?
O26 W12 O31 93.7(6) . . ?
O2 Cu2 O42 87.8(5) . . ?
O2 Cu2 O41 100.9(5) . . ?
O2 Cu2 N3 94.6(6) . . ?
O2 Cu2 N4 170.0(6) . . ?
O42 Cu2 O41 89.5(5) . . ?
N3 Cu2 O42 169.8(6) . . ?
N3 Cu2 O41 99.7(6) . . ?
N3 Cu2 N4 82.6(7) . . ?
N4 Cu2 O42 93.4(6) . . ?
N4 Cu2 O41 89.1(6) . . ?
O1 Cu1 O5 109.4(5) . 2_656 ?
O1 Cu1 N1 154.6(6) . . ?
O51 Cu1 O1 87.3(5) . . ?
O51 Cu1 O5 87.8(6) . 2_656 ?
O51 Cu1 N2 176.0(6) . . ?
O51 Cu1 N1 96.7(6) . . ?
N2 Cu1 O1 95.5(6) . . ?
N2 Cu1 O5 88.5(6) . 2_656 ?
N2 Cu1 N1 82.0(7) . . ?
N1 Cu1 O5 95.8(6) . 2_656 ?
N6 Cu3 O44 95.0(7) . . ?
N6 Cu3 O45 91.8(7) . . ?
N5 Cu3 N6 81.6(7) . . ?
N5 Cu3 O44 175.9(7) . . ?
N5 Cu3 O45 88.7(7) . . ?
O44 Cu3 O45 93.9(7) . . ?
O43 Cu3 N6 174.9(7) . . ?
O43 Cu3 N5 94.2(7) . . ?
O43 Cu3 O44 89.0(8) . . ?
O43 Cu3 O45 91.0(8) . . ?
O35 Zn1 O36 108.6(6) . . ?
O35 Zn1 O34 107.5(6) . . ?
O37 Zn1 O36 108.3(6) . . ?
O37 Zn1 O35 111.2(6) . . ?
O37 Zn1 O34 109.4(6) . . ?
O34 Zn1 O36 111.8(5) . . ?
W11 O40 W8 113.7(6) . . ?
W7 O18 W3 150.4(7) . . ?
W7 O36 W8 102.2(5) . . ?
W7 O36 W11 98.0(5) . . ?
W8 O36 W11 96.7(5) . . ?
Zn1 O36 W7 118.6(6) . . ?
Zn1 O36 W8 117.8(6) . . ?
Zn1 O36 W11 119.5(6) . . ?
W9 O1 W4 111.3(6) . . ?
W9 O1 Cu1 135.8(7) . . ?
Cu1 O1 W4 112.0(6) . . ?
W2 O8 W1 114.7(6) . . ?
W8 O2 W7 109.3(6) . . ?
Cu2 O2 W7 114.3(6) . . ?
Cu2 O2 W8 134.6(7) . . ?
W1 O15 W4 147.2(7) . . ?
W6 O35 W5 93.2(5) . . ?
W12 O35 W6 97.9(5) . . ?
W12 O35 W5 97.2(5) . . ?
Zn1 O35 W6 119.7(6) . . ?
Zn1 O35 W5 121.7(6) . . ?
Zn1 O35 W12 121.0(6) . . ?
W10 O38 W9 113.6(5) . . ?
W3 O7 W2 117.3(7) . . ?
W12 O39 W6 116.7(6) . . ?
W2 O37 W3 95.5(5) . . ?
W1 O37 W2 97.2(5) . . ?
W1 O37 W3 96.2(5) . . ?
Zn1 O37 W2 122.6(6) . . ?
Zn1 O37 W1 118.5(6) . . ?
Zn1 O37 W3 120.9(6) . . ?
W8 O19 W2 153.2(7) . . ?
W8 O21 W9 149.5(7) . . ?
W1 O16 W5 153.7(8) . . ?
W7 O24 W6 147.2(7) . . ?
W10 O30 W4 112.5(6) . . ?
W2 O20 W9 153.9(7) . . ?
W12 O33 W11 150.4(7) . . ?
W12 O32 W10 149.4(8) . . ?
W10 O29 W11 156.2(7) . . ?
W3 O6 W1 116.0(6) . . ?
W4 O34 W9 100.3(5) . . ?
W4 O34 W10 97.5(5) . . ?
W10 O34 W9 97.0(5) . . ?
Zn1 O34 W9 117.3(6) . . ?
Zn1 O34 W4 120.9(6) . . ?
Zn1 O34 W10 119.4(6) . . ?
W4 O22 W5 152.5(8) . . ?
W6 O17 W3 154.3(7) . . ?
W2 O5 Cu1 162.5(8) . 2_656 ?
W5 O23 W6 117.1(7) . . ?
W11 O28 W7 112.9(6) . . ?
W5 O31 W12 115.1(7) . . ?
C5 N2 Cu1 113.9(13) . . ?
C1 N2 Cu1 127.4(15) . . ?
C1 N2 C5 118.6(17) . . ?
C26 N6 Cu3 115.1(14) . . ?
C26 N6 C30 116.4(19) . . ?
C30 N6 Cu3 128.4(16) . . ?
C15 N3 Cu2 115.4(14) . . ?
C11 N3 Cu2 127.0(16) . . ?
C11 N3 C15 117.5(19) . . ?
C16 N4 Cu2 111.8(13) . . ?
C20 N4 Cu2 125.3(14) . . ?
C20 N4 C16 122.9(18) . . ?
C25 N5 Cu3 115.8(14) . . ?
C25 N5 C21 119.1(19) . . ?
C21 N5 Cu3 125.0(15) . . ?
C6 N1 Cu1 113.0(13) . . ?
C10 N1 Cu1 125.2(14) . . ?
C10 N1 C6 121.7(18) . . ?
N2 C5 C6 116.1(19) . . ?
N2 C5 C4 119.8(19) . . ?
C4 C5 C6 124(2) . . ?
N5 C25 C26 112.1(19) . . ?
N5 C25 C24 121(2) . . ?
C24 C25 C26 126(2) . . ?
N6 C26 C25 115(2) . . ?
N6 C26 C27 123(2) . . ?
C27 C26 C25 123(2) . . ?
N1 C6 C5 114.9(19) . . ?
N1 C6 C7 116.7(19) . . ?
C7 C6 C5 128(2) . . ?
C26 C27 C28 117(2) . . ?
C23 C24 C25 119(2) . . ?
N4 C16 C17 118.8(19) . . ?
N4 C16 C15 117(2) . . ?
C17 C16 C15 124(2) . . ?
C3 C2 C1 116(2) . . ?
C24 C23 C22 122(2) . . ?
C4 C3 C2 120(2) . . ?
N5 C21 C22 118(2) . . ?
C12 C13 C14 121(2) . . ?
C18 C17 C16 118(2) . . ?
N4 C20 C19 121(2) . . ?
C28 C29 C30 123(2) . . ?
C8 C9 C10 121(2) . . ?
C13 C12 C11 118(2) . . ?
N6 C30 C29 123(2) . . ?
C9 C8 C7 120(2) . . ?
C3 C4 C5 120(2) . . ?
N2 C1 C2 125(2) . . ?
C17 C18 C19 125(2) . . ?
N3 C15 C16 113(2) . . ?
N3 C15 C14 122(2) . . ?
C14 C15 C16 125(2) . . ?
N1 C10 C9 119(2) . . ?
C20 C19 C18 114(2) . . ?
C8 C7 C6 122(2) . . ?
C23 C22 C21 121(2) . . ?
C29 C28 C27 118(2) . . ?
N3 C11 C12 123(2) . . ?
C13 C14 C15 118(2) . . ?

loop_
_geom_bond_atom_site_label_1
_geom_bond_atom_site_label_2
_geom_bond_distance
_geom_bond_site_symmetry_2
_geom_bond_publ_flag
W7 O18 1.874(12) . ?
W7 O36 2.091(12) . ?
W7 O2 2.061(12) . ?
W7 O24 1.851(13) . ?
W7 O28 1.993(13) . ?
W7 O12 1.716(12) . ?
W8 O40 2.023(12) . ?
W8 O36 2.143(12) . ?
W8 O2 1.977(12) . ?
W8 O19 1.859(12) . ?
W8 O21 1.882(13) . ?
W8 O13 1.718(14) . ?
W9 O1 1.950(12) . ?
W9 O38 1.963(12) . ?
W9 O21 1.925(13) . ?
W9 O20 1.917(13) . ?
W9 O34 2.200(12) . ?
W9 O14 1.702(13) . ?
W2 O8 1.871(13) . ?
W2 O7 1.933(13) . ?
W2 O37 2.203(13) . ?
W2 O19 1.973(12) . ?
W2 O20 1.905(13) . ?
W2 O5 1.714(14) . ?
W1 O8 2.017(13) . ?
W1 O15 1.892(13) . ?
W1 O37 2.162(13) . ?
W1 O16 1.839(14) . ?
W1 O3 1.725(13) . ?
W1 O6 1.945(14) . ?
W11 O40 1.870(13) . ?
W11 O36 2.220(12) . ?
W11 O33 2.000(13) . ?
W11 O29 1.917(13) . ?
W11 O28 1.914(13) . ?
W11 O25 1.721(12) . ?
W6 O35 2.240(12) . ?
W6 O39 1.939(13) . ?
W6 O24 1.970(13) . ?
W6 O17 1.898(13) . ?
W6 O23 1.921(13) . ?
W6 O11 1.716(13) . ?
W4 O1 2.052(13) . ?
W4 O15 1.964(13) . ?
W4 O30 1.940(12) . ?
W4 O9 1.713(13) . ?
W4 O34 2.107(12) . ?
W4 O22 1.880(13) . ?
W3 O18 1.952(12) . ?
W3 O7 1.913(14) . ?
W3 O37 2.235(12) . ?
W3 O6 1.916(13) . ?
W3 O17 1.936(13) . ?
W3 O4 1.696(14) . ?
W10 O38 1.954(12) . ?
W10 O30 1.931(12) . ?
W10 O32 1.925(13) . ?
W10 O29 1.895(13) . ?
W10 O34 2.176(12) . ?
W10 O27 1.726(14) . ?
W5 O35 2.258(13) . ?
W5 O16 1.992(14) . ?
W5 O22 1.934(13) . ?
W5 O23 1.910(13) . ?
W5 O31 1.856(13) . ?
W5 O10 1.728(15) . ?
W12 O35 2.125(13) . ?
W12 O39 1.930(13) . ?
W12 O33 1.857(13) . ?
W12 O32 1.910(13) . ?
W12 O31 2.037(13) . ?
W12 O26 1.727(15) . ?
Cu2 O2 1.938(13) . ?
Cu2 O42 2.014(12) . ?
Cu2 O41 2.242(13) . ?
Cu2 N3 1.968(17) . ?
Cu2 N4 1.987(15) . ?
Cu1 O1 1.982(12) . ?
Cu1 O5 2.275(14) 2_656 ?
Cu1 O51 1.970(13) . ?
Cu1 N2 1.979(15) . ?
Cu1 N1 2.019(16) . ?
Cu3 N6 1.971(17) . ?
Cu3 N5 1.962(17) . ?
Cu3 O44 1.990(16) . ?
Cu3 O45 2.255(17) . ?
Cu3 O43 1.938(17) . ?
Zn1 O36 1.889(12) . ?
Zn1 O35 1.846(13) . ?
Zn1 O37 1.825(13) . ?
Zn1 O34 1.860(12) . ?
O5 Cu1 2.275(14) 2_656 ?
N2 C5 1.37(3) . ?
N2 C1 1.27(2) . ?
N6 C26 1.33(3) . ?
N6 C30 1.34(3) . ?
N3 C15 1.36(3) . ?
N3 C11 1.32(3) . ?
N4 C16 1.37(3) . ?
N4 C20 1.37(3) . ?
N5 C25 1.36(3) . ?
N5 C21 1.39(3) . ?
N1 C6 1.38(3) . ?
N1 C10 1.37(3) . ?
C5 C6 1.44(3) . ?
C5 C4 1.37(3) . ?
C25 C26 1.49(3) . ?
C25 C24 1.42(3) . ?
C26 C27 1.41(3) . ?
C6 C7 1.39(3) . ?
C27 C28 1.44(3) . ?
C24 C23 1.32(3) . ?
C16 C17 1.40(3) . ?
C16 C15 1.45(3) . ?
C2 C3 1.38(3) . ?
C2 C1 1.38(3) . ?
C23 C22 1.36(3) . ?
C3 C4 1.36(3) . ?
C21 C22 1.41(3) . ?
C13 C12 1.36(3) . ?
C13 C14 1.36(3) . ?
C17 C18 1.34(3) . ?
C20 C19 1.38(3) . ?
C29 C30 1.37(3) . ?
C29 C28 1.28(3) . ?
C9 C8 1.30(3) . ?
C9 C10 1.41(3) . ?
C12 C11 1.39(3) . ?
C8 C7 1.39(3) . ?
C18 C19 1.45(3) . ?
C15 C14 1.39(3) . ?
